data_1558391
loop_
_publ_author_name
'Pace, Natalie'
'Rugg, Brandon K.'
'Chang, Christopher H.'
'Reid, Obadiah'
'Thorley, Karl J.'
'Parkin, Sean R.'
'Anthony, John E.'
'Johnson, Justin C.'

_publ_section_title
;
 Conversion between Triplet Pair States is Controlled by Molecular
 Coupling in Pentadithiophene Thin Films
;
_journal_name_full 'Chemical Science'
_journal_paper_doi 10.1039/D0SC02497J
_journal_year 2020
_chemical_formula_moiety 'C66 H94 S2 Si4'
_chemical_formula_sum 'C66 H94 S2 Si4'
_chemical_formula_weight 1063.89
_space_group_crystal_system monoclinic
_space_group_IT_number 15
_space_group_name_Hall '-C 2yc'
_space_group_name_H-M_alt 'C 1 2/c 1'
_atom_sites_solution_hydrogens difmap
_atom_sites_solution_primary direct
_atom_sites_solution_secondary difmap
_audit_creation_method SHELXL-2018/3
_audit_update_record
;
2020-05-02 deposited with the CCDC.	2020-06-22 downloaded from the CCDC.
;
_cell_angle_alpha 90
_cell_angle_beta 102.6843(17)
_cell_angle_gamma 90
_cell_formula_units_Z 4
_cell_length_a 44.360(2)
_cell_length_b 8.4599(5)
_cell_length_c 17.8448(8)
_cell_measurement_reflns_used 4040
_cell_measurement_temperature 90.0(2)
_cell_measurement_theta_max 24.51
_cell_measurement_theta_min 2.45
_cell_volume 6533.4(6)
_computing_cell_refinement '<i>APEX3</i> (Bruker-AXS, 2016)'
_computing_data_collection '<i>APEX3</i> (Bruker-AXS, 2016)'
_computing_data_reduction '<i>APEX3</i> (Bruker-AXS, 2016)'
_computing_molecular_graphics '<i>XP in SHELXTL</i> (Sheldrick, 2008)'
_computing_publication_material '<i>SHELX</i> (Sheldrick, 2008) and <i>CIFFIX</i> (Parkin, 2013)'
_computing_structure_refinement '<i>SHELXL-2018/3</i> (Sheldrick, 2015b)'
_computing_structure_solution '<i>SHELXT</i> (Sheldrick, 2015a)'
_diffrn_ambient_temperature 90.0(2)
_diffrn_detector_area_resol_mean 5.6
_diffrn_measured_fraction_theta_full 0.998
_diffrn_measured_fraction_theta_max 0.994
_diffrn_measurement_device_type 'Bruker D8 Venture dual source'
_diffrn_measurement_method '\f and \w scans'
_diffrn_radiation_type MoK\a
_diffrn_radiation_wavelength 0.71073
_diffrn_reflns_av_R_equivalents 0.0952
_diffrn_reflns_av_unetI/netI 0.0824
_diffrn_reflns_Laue_measured_fraction_full 0.998
_diffrn_reflns_Laue_measured_fraction_max 0.994
_diffrn_reflns_limit_h_max 57
_diffrn_reflns_limit_h_min -57
_diffrn_reflns_limit_k_max 10
_diffrn_reflns_limit_k_min -10
_diffrn_reflns_limit_l_max 23
_diffrn_reflns_limit_l_min -23
_diffrn_reflns_number 78828
_diffrn_reflns_point_group_measured_fraction_full 0.998
_diffrn_reflns_point_group_measured_fraction_max 0.994
_diffrn_reflns_theta_full 25.242
_diffrn_reflns_theta_max 27.546
_diffrn_reflns_theta_min 2.662
_diffrn_source microsource
_exptl_absorpt_coefficient_mu 0.191
_exptl_absorpt_correction_T_max 0.958
_exptl_absorpt_correction_T_min 0.788
_exptl_absorpt_correction_type multi-scan
_exptl_absorpt_process_details '<i>SADABS</i> (Krause et al., 2015)'
_exptl_crystal_colour green
_exptl_crystal_density_diffrn 1.082
_exptl_crystal_description flake
_exptl_crystal_F_000 2312
_exptl_crystal_size_max 0.140
_exptl_crystal_size_mid 0.120
_exptl_crystal_size_min 0.020
_refine_diff_density_max 0.401
_refine_diff_density_min -0.527
_refine_diff_density_rms 0.049
_refine_ls_extinction_method none
_refine_ls_goodness_of_fit_ref 1.049
_refine_ls_hydrogen_treatment constr
_refine_ls_matrix_type full
_refine_ls_number_parameters 389
_refine_ls_number_reflns 7482
_refine_ls_number_restraints 176
_refine_ls_restrained_S_all 1.062
_refine_ls_R_factor_all 0.1077
_refine_ls_R_factor_gt 0.0551
_refine_ls_shift/su_max 0.002
_refine_ls_shift/su_mean 0.000
_refine_ls_structure_factor_coef Fsqd
_refine_ls_weighting_details 'w=1/[\s^2^(Fo^2^)+(0.0617P)^2^+1.0693P] where P=(Fo^2^+2Fc^2^)/3'
_refine_ls_weighting_scheme calc
_refine_ls_wR_factor_gt 0.1346
_refine_ls_wR_factor_ref 0.1518
_reflns_Friedel_coverage 0.000
_reflns_number_gt 4336
_reflns_number_total 7482
_reflns_threshold_expression 'I > 2\s(I)'
_cod_data_source_file d0sc02497j2.cif
_cod_data_source_block m19012
_cod_original_cell_volume 6533.3(6)
_cod_original_sg_symbol_H-M 'C 2/c'
_cod_database_code 1558391
_shelx_shelxl_version_number 2018/3
_shelx_space_group_comment
; 
The symmetry employed for this shelxl refinement is uniquely defined 
by the following loop, which should always be used as a source of 
symmetry information in preference to the above space-group names. 
They are only intended as comments. 
;
_shelx_estimated_absorpt_t_min 0.974
_shelx_estimated_absorpt_t_max 0.996
_exptl_absorpt_special_details
; 
In addition to absorption, multi-scan techniques also correct other slowly 
varying changes in scale factor over reciprocal space, such as those caused 
by X-ray beam inhomogeneity, goniometer imperfection, crystal decomposition, 
crystal longer than the X-ray beam cross section, absorption by the crystal 
mount etc.  These account, by and large, for much of the difference between 
estimated values of Tmin and Tmax and the _exptl_absorpt_correction_ values. 
;

loop_
_space_group_symop_operation_xyz
'x, y, z'
'-x, y, -z+1/2'
'x+1/2, y+1/2, z'
'-x+1/2, y+1/2, -z+1/2'
'-x, -y, -z'
'x, -y, z-1/2'
'-x+1/2, -y+1/2, -z'
'x+1/2, -y+1/2, z-1/2'

loop_
_atom_site_label
_atom_site_type_symbol
_atom_site_fract_x
_atom_site_fract_y
_atom_site_fract_z
_atom_site_U_iso_or_equiv
_atom_site_adp_type
_atom_site_occupancy
_atom_site_site_symmetry_order
_atom_site_calc_flag
_atom_site_refinement_flags_posn
_atom_site_refinement_flags_adp
_atom_site_refinement_flags_occupancy
_atom_site_disorder_assembly
_atom_site_disorder_group
Si1 Si 0.67852(2) 0.24197(9) 0.31635(4) 0.0373(2) Uani 1 1 d D . . . .
Si2 Si 0.55481(2) 1.26967(10) 0.61094(4) 0.0432(2) Uani 1 1 d . . . . .
C1 C 0.73240(5) 0.6269(3) 0.45712(12) 0.0281(5) Uani 1 1 d . . . . .
C2 C 0.71740(4) 0.7428(3) 0.49279(12) 0.0270(5) Uani 1 1 d . . . . .
C3 C 0.68511(5) 0.7392(3) 0.48695(12) 0.0297(5) Uani 1 1 d . . . . .
H3 H 0.673394 0.655648 0.459167 0.036 Uiso 1 1 calc R U . . .
C4 C 0.67004(5) 0.8533(3) 0.52036(12) 0.0292(5) Uani 1 1 d . . . . .
C5 C 0.63739(5) 0.8471(3) 0.51511(13) 0.0350(6) Uani 1 1 d . . . . .
H5 H 0.625463 0.762496 0.488944 0.042 Uiso 1 1 calc R U . A 1
C6 C 0.62342(5) 0.9660(3) 0.54862(13) 0.0350(5) Uani 0.763(2) 1 d D U P B 1
S7 S 0.58357(2) 0.97549(12) 0.54528(6) 0.0359(3) Uani 0.763(2) 1 d D U P B 1
C8 C 0.58937(8) 1.1554(11) 0.5976(8) 0.0338(7) Uani 0.763(2) 1 d D U P B 1
C9 C 0.61886(11) 1.1945(6) 0.6123(3) 0.0416(10) Uani 0.763(2) 1 d D U P B 1
H9 H 0.625517 1.289611 0.639164 0.050 Uiso 0.763(2) 1 calc R U P B 1
C10 C 0.64100(5) 1.0938(3) 0.58790(13) 0.0354(5) Uani 0.763(2) 1 d D U P B 1
C6' C 0.62342(5) 0.9660(3) 0.54862(13) 0.0350(5) Uani 0.237(2) 1 d D U P B 2
C7' C 0.59280(15) 1.0100(12) 0.5581(8) 0.0355(14) Uani 0.237(2) 1 d D U P B 2
H7' H 0.575957 0.941412 0.538447 0.043 Uiso 0.237(2) 1 calc R U P B 2
C8' C 0.5874(2) 1.141(3) 0.593(3) 0.0362(14) Uani 0.237(2) 1 d D U P B 2
S9' S 0.62254(8) 1.2444(5) 0.6304(3) 0.0389(9) Uani 0.237(2) 1 d D U P B 2
C10' C 0.64100(5) 1.0938(3) 0.58790(13) 0.0354(5) Uani 0.237(2) 1 d D U P B 2
C11 C 0.67210(5) 1.1025(3) 0.59379(13) 0.0333(6) Uani 1 1 d . . . . .
H11 H 0.683438 1.189291 0.619592 0.040 Uiso 1 1 calc R U . B 1
C12 C 0.68764(5) 0.9823(3) 0.56152(12) 0.0296(5) Uani 1 1 d . . . . .
C13 C 0.71960(5) 0.9856(3) 0.56817(12) 0.0284(5) Uani 1 1 d . . . . .
H13 H 0.731204 1.069822 0.595650 0.034 Uiso 1 1 calc R U . . .
C14 C 0.73513(5) 0.8687(3) 0.53567(12) 0.0282(5) Uani 1 1 d . . . . .
C15 C 0.71467(5) 0.5038(3) 0.41355(13) 0.0313(6) Uani 1 1 d . . . . .
C16 C 0.69951(5) 0.4004(3) 0.37612(14) 0.0351(6) Uani 1 1 d . . . . .
C17 C 0.68009(6) 0.2885(3) 0.21430(14) 0.0423(7) Uani 1 1 d D . . . .
H17 H 0.671432 0.195685 0.181914 0.051 Uiso 1 1 calc R U . . .
C18 C 0.71302(6) 0.3145(4) 0.20469(14) 0.0530(8) Uani 1 1 d . . . . .
H18A H 0.712732 0.337095 0.150673 0.079 Uiso 1 1 calc R U . . .
H18B H 0.725290 0.219122 0.220671 0.079 Uiso 1 1 calc R U . . .
H18C H 0.722205 0.403962 0.236528 0.079 Uiso 1 1 calc R U . . .
C19 C 0.66072(8) 0.4336(4) 0.18294(18) 0.0733(10) Uani 1 1 d . . . . .
H19A H 0.662700 0.454447 0.130207 0.110 Uiso 1 1 calc R U . . .
H19B H 0.668090 0.525542 0.215221 0.110 Uiso 1 1 calc R U . . .
H19C H 0.638995 0.413771 0.183340 0.110 Uiso 1 1 calc R U . . .
C20 C 0.70128(10) 0.0597(5) 0.3511(3) 0.0495(13) Uani 0.722(4) 1 d D . P C 1
H20 H 0.693587 0.021587 0.396544 0.059 Uiso 0.722(4) 1 calc R U P C 1
C21 C 0.73659(10) 0.0872(5) 0.3798(2) 0.0561(12) Uani 0.722(4) 1 d D . P C 1
H21A H 0.745292 0.125489 0.337230 0.084 Uiso 0.722(4) 1 calc R U P C 1
H21B H 0.746604 -0.012450 0.399233 0.084 Uiso 0.722(4) 1 calc R U P C 1
H21C H 0.740136 0.165912 0.421128 0.084 Uiso 0.722(4) 1 calc R U P C 1
C22 C 0.69632(14) -0.0778(5) 0.2929(2) 0.0718(15) Uani 0.722(4) 1 d D . P C 1
H22A H 0.674267 -0.103562 0.278327 0.108 Uiso 0.722(4) 1 calc R U P C 1
H22B H 0.707870 -0.170649 0.316405 0.108 Uiso 0.722(4) 1 calc R U P C 1
H22C H 0.703671 -0.046627 0.247166 0.108 Uiso 0.722(4) 1 calc R U P C 1
C20' C 0.6909(3) 0.0375(9) 0.3509(9) 0.0495(13) Uani 0.278(4) 1 d D . P C 2
H20' H 0.691391 0.030347 0.407137 0.059 Uiso 0.278(4) 1 calc R U P C 2
C21' C 0.7236(2) 0.0154(15) 0.3386(7) 0.0561(12) Uani 0.278(4) 1 d D . P C 2
H21D H 0.732561 -0.081425 0.364397 0.084 Uiso 0.278(4) 1 calc R U P C 2
H21E H 0.736372 0.106227 0.359931 0.084 Uiso 0.278(4) 1 calc R U P C 2
H21F H 0.722954 0.007276 0.283446 0.084 Uiso 0.278(4) 1 calc R U P C 2
C22' C 0.6697(3) -0.0941(14) 0.3084(6) 0.0718(15) Uani 0.278(4) 1 d D . P C 2
H22D H 0.665709 -0.075182 0.252879 0.108 Uiso 0.278(4) 1 calc R U P C 2
H22E H 0.650047 -0.093644 0.325097 0.108 Uiso 0.278(4) 1 calc R U P C 2
H22F H 0.679765 -0.196953 0.320116 0.108 Uiso 0.278(4) 1 calc R U P C 2
C23 C 0.63623(7) 0.2675(5) 0.3211(2) 0.0388(9) Uani 0.741(4) 1 d D . P C 1
H23 H 0.630173 0.377802 0.303992 0.047 Uiso 0.741(4) 1 calc R U P C 1
C24 C 0.61406(12) 0.1560(9) 0.2680(3) 0.101(3) Uani 0.741(4) 1 d D . P C 1
H24A H 0.616143 0.171164 0.214916 0.152 Uiso 0.741(4) 1 calc R U P C 1
H24B H 0.592774 0.179305 0.271556 0.152 Uiso 0.741(4) 1 calc R U P C 1
H24C H 0.619059 0.046344 0.283522 0.152 Uiso 0.741(4) 1 calc R U P C 1
C25 C 0.63242(9) 0.2524(6) 0.4040(2) 0.0553(12) Uani 0.741(4) 1 d D . P C 1
H25A H 0.610769 0.270882 0.405653 0.083 Uiso 0.741(4) 1 calc R U P C 1
H25B H 0.645524 0.330721 0.436175 0.083 Uiso 0.741(4) 1 calc R U P C 1
H25C H 0.638526 0.145992 0.423144 0.083 Uiso 0.741(4) 1 calc R U P C 1
C23' C 0.64483(17) 0.1850(11) 0.3599(5) 0.0388(9) Uani 0.259(4) 1 d D . P C 2
H23' H 0.653353 0.134850 0.410912 0.047 Uiso 0.259(4) 1 calc R U P C 2
C24' C 0.6263(3) 0.3314(14) 0.3736(8) 0.0553(12) Uani 0.259(4) 1 d D . P C 2
H24D H 0.618103 0.384183 0.324470 0.083 Uiso 0.259(4) 1 calc R U P C 2
H24E H 0.639891 0.404338 0.408191 0.083 Uiso 0.259(4) 1 calc R U P C 2
H24F H 0.609232 0.299172 0.396799 0.083 Uiso 0.259(4) 1 calc R U P C 2
C25' C 0.6239(4) 0.065(2) 0.3103(9) 0.101(3) Uani 0.259(4) 1 d D . P C 2
H25D H 0.613326 0.115322 0.262212 0.152 Uiso 0.259(4) 1 calc R U P C 2
H25E H 0.608560 0.026187 0.337862 0.152 Uiso 0.259(4) 1 calc R U P C 2
H25F H 0.636350 -0.023757 0.298809 0.152 Uiso 0.259(4) 1 calc R U P C 2
C26 C 0.54403(6) 1.4068(4) 0.52502(17) 0.0543(8) Uani 1 1 d . . . . .
H26 H 0.526245 1.472690 0.532796 0.065 Uiso 1 1 calc R U . . .
C27 C 0.57053(7) 1.5211(4) 0.5196(2) 0.0649(9) Uani 1 1 d . . . . .
H27A H 0.589054 1.460209 0.516908 0.097 Uiso 1 1 calc R U . . .
H27B H 0.574934 1.589184 0.565159 0.097 Uiso 1 1 calc R U . . .
H27C H 0.564446 1.586402 0.473446 0.097 Uiso 1 1 calc R U . . .
C28 C 0.53315(7) 1.3159(4) 0.45017(17) 0.0663(10) Uani 1 1 d . . . . .
H28A H 0.527942 1.390590 0.407300 0.100 Uiso 1 1 calc R U . . .
H28B H 0.514843 1.253298 0.453037 0.100 Uiso 1 1 calc R U . . .
H28C H 0.549661 1.245321 0.442074 0.100 Uiso 1 1 calc R U . . .
C29 C 0.52262(5) 1.1244(4) 0.61093(16) 0.0505(8) Uani 1 1 d . . . . .
H29 H 0.520689 1.060654 0.562909 0.061 Uiso 1 1 calc R U . . .
C30 C 0.49084(6) 1.2031(4) 0.60555(19) 0.0704(10) Uani 1 1 d . . . . .
H30A H 0.486636 1.276143 0.561878 0.106 Uiso 1 1 calc R U . . .
H30B H 0.490931 1.261479 0.653024 0.106 Uiso 1 1 calc R U . . .
H30C H 0.474756 1.121573 0.598320 0.106 Uiso 1 1 calc R U . . .
C31 C 0.52957(6) 1.0041(4) 0.67809(18) 0.0616(9) Uani 1 1 d . . . . .
H31A H 0.513253 0.923885 0.670588 0.092 Uiso 1 1 calc R U . . .
H31B H 0.530345 1.059506 0.726719 0.092 Uiso 1 1 calc R U . . .
H31C H 0.549509 0.953053 0.679424 0.092 Uiso 1 1 calc R U . . .
C32 C 0.56775(6) 1.3948(4) 0.70007(16) 0.0518(8) Uani 1 1 d . . . . .
H32 H 0.585518 1.459012 0.690886 0.062 Uiso 1 1 calc R U . . .
C33 C 0.54340(8) 1.5146(4) 0.7128(2) 0.0788(11) Uani 1 1 d . . . . .
H33A H 0.537686 1.583269 0.667686 0.118 Uiso 1 1 calc R U . . .
H33B H 0.551912 1.578938 0.758204 0.118 Uiso 1 1 calc R U . . .
H33C H 0.525051 1.458197 0.720687 0.118 Uiso 1 1 calc R U . . .
C34 C 0.58029(8) 1.3015(4) 0.77403(18) 0.0728(10) Uani 1 1 d . . . . .
H34A H 0.595669 1.224847 0.765020 0.109 Uiso 1 1 calc R U . . .
H34B H 0.563263 1.245581 0.789398 0.109 Uiso 1 1 calc R U . . .
H34C H 0.589937 1.374538 0.814931 0.109 Uiso 1 1 calc R U . . .

loop_
_atom_site_aniso_label
_atom_site_aniso_U_11
_atom_site_aniso_U_22
_atom_site_aniso_U_33
_atom_site_aniso_U_23
_atom_site_aniso_U_13
_atom_site_aniso_U_12
Si1 0.0356(4) 0.0352(5) 0.0435(4) -0.0142(3) 0.0138(3) -0.0087(3)
Si2 0.0325(4) 0.0421(5) 0.0560(5) 0.0064(4) 0.0116(3) 0.0157(3)
C1 0.0250(11) 0.0322(14) 0.0265(12) -0.0034(10) 0.0042(9) -0.0021(9)
C2 0.0236(10) 0.0329(14) 0.0245(11) -0.0026(10) 0.0055(9) -0.0016(9)
C3 0.0255(11) 0.0326(15) 0.0301(12) -0.0014(11) 0.0039(9) -0.004(1)
C4 0.0255(11) 0.0317(15) 0.0294(12) 0.0038(11) 0.0039(9) 0.0028(10)
C5 0.0225(11) 0.0393(16) 0.0411(14) 0.0046(12) 0.0026(10) 0.000(1)
C6 0.0255(9) 0.0361(12) 0.0423(11) 0.0048(10) 0.0049(9) 0.0071(9)
S7 0.0201(4) 0.0328(6) 0.0524(6) -0.0081(4) 0.0024(4) 0.0034(4)
C8 0.0239(13) 0.0312(18) 0.0435(19) -0.0023(14) 0.0013(14) 0.0049(12)
C9 0.0341(16) 0.040(2) 0.046(2) -0.0024(17) -0.0006(15) 0.0019(16)
C10 0.031(1) 0.0352(12) 0.0386(11) 0.0033(10) 0.0049(9) 0.0094(9)
C6' 0.0255(9) 0.0361(12) 0.0423(11) 0.0048(10) 0.0049(9) 0.0071(9)
C7' 0.022(2) 0.035(2) 0.046(2) 0.001(2) 0.001(2) 0.005(2)
C8' 0.024(2) 0.035(2) 0.046(2) -0.002(2) 0.001(2) 0.003(2)
S9' 0.0232(13) 0.0432(19) 0.0487(18) -0.0012(14) 0.0045(12) 0.0069(12)
C10' 0.031(1) 0.0352(12) 0.0386(11) 0.0033(10) 0.0049(9) 0.0094(9)
C11 0.0321(12) 0.0331(16) 0.0334(13) -0.0004(11) 0.0045(10) 0.0031(10)
C12 0.0261(11) 0.0341(15) 0.0282(12) 0.0018(11) 0.0052(9) 0.0026(10)
C13 0.0277(11) 0.0297(14) 0.0270(12) -0.0036(10) 0.0042(9) -0.0022(10)
C14 0.0247(11) 0.0341(15) 0.0258(12) -0.0019(10) 0.0056(9) -0.0032(10)
C15 0.0236(11) 0.0381(16) 0.0334(13) -0.0048(11) 0.0090(9) 0.0011(10)
C16 0.0266(11) 0.0397(16) 0.0406(14) -0.0058(12) 0.011(1) -0.0013(11)
C17 0.0472(15) 0.0337(17) 0.0391(14) -0.0071(12) -0.0057(11) 0.0054(12)
C18 0.0711(19) 0.055(2) 0.0334(14) 0.0026(14) 0.0121(13) -0.0172(16)
C19 0.094(2) 0.053(2) 0.058(2) -0.0085(17) -0.0166(17) 0.0282(19)
C20 0.093(4) 0.028(2) 0.0324(15) 0.0001(16) 0.024(3) -0.010(2)
C21 0.081(3) 0.048(3) 0.040(3) 0.011(2) 0.013(2) 0.025(2)
C22 0.139(5) 0.033(2) 0.039(2) -0.0055(19) 0.010(3) 0.006(3)
C20' 0.093(4) 0.028(2) 0.0324(15) 0.0001(16) 0.024(3) -0.010(2)
C21' 0.081(3) 0.048(3) 0.040(3) 0.011(2) 0.013(2) 0.025(2)
C22' 0.139(5) 0.033(2) 0.039(2) -0.0055(19) 0.010(3) 0.006(3)
C23 0.0310(16) 0.044(3) 0.039(2) -0.0048(16) 0.0028(14) -0.0086(15)
C24 0.059(3) 0.162(7) 0.085(4) -0.057(4) 0.020(3) -0.065(4)
C25 0.041(2) 0.077(4) 0.052(3) 0.007(2) 0.0193(19) -0.003(2)
C23' 0.0310(16) 0.044(3) 0.039(2) -0.0048(16) 0.0028(14) -0.0086(15)
C24' 0.041(2) 0.077(4) 0.052(3) 0.007(2) 0.0193(19) -0.003(2)
C25' 0.059(3) 0.162(7) 0.085(4) -0.057(4) 0.020(3) -0.065(4)
C26 0.0398(15) 0.058(2) 0.0658(19) 0.0137(16) 0.0135(14) 0.0254(14)
C27 0.0589(19) 0.051(2) 0.090(2) 0.0224(19) 0.0277(17) 0.0177(16)
C28 0.0493(17) 0.081(3) 0.066(2) 0.0207(19) 0.0064(15) 0.0209(17)
C29 0.0282(13) 0.062(2) 0.0611(18) 0.0078(16) 0.0090(12) 0.0116(13)
C30 0.0334(15) 0.089(3) 0.090(2) 0.008(2) 0.0162(15) 0.0122(16)
C31 0.0398(15) 0.065(2) 0.080(2) 0.0149(18) 0.0129(15) 0.0012(15)
C32 0.0526(16) 0.0437(19) 0.0633(19) -0.0043(15) 0.0218(14) 0.0119(14)
C33 0.082(2) 0.066(3) 0.096(3) -0.017(2) 0.035(2) 0.024(2)
C34 0.095(3) 0.065(3) 0.059(2) -0.0046(19) 0.0186(18) 0.007(2)

loop_
_atom_type_symbol
_atom_type_description
_atom_type_scat_dispersion_real
_atom_type_scat_dispersion_imag
_atom_type_scat_source
C C 0.0033 0.0016 'International Tables Vol C Tables 4.2.6.8 and 6.1.1.4'
H H 0.0000 0.0000 'International Tables Vol C Tables 4.2.6.8 and 6.1.1.4'
S S 0.1246 0.1234 'International Tables Vol C Tables 4.2.6.8 and 6.1.1.4'
Si Si 0.0817 0.0704 'International Tables Vol C Tables 4.2.6.8 and 6.1.1.4'

loop_
_geom_angle_atom_site_label_1
_geom_angle_atom_site_label_2
_geom_angle_atom_site_label_3
_geom_angle
_geom_angle_site_symmetry_1
_geom_angle_site_symmetry_3
_geom_angle_publ_flag
C16 Si1 C20 103.97(17) . . ?
C16 Si1 C20' 114.0(4) . . ?
C16 Si1 C17 106.77(12) . . ?
C20 Si1 C17 111.17(18) . . ?
C20' Si1 C17 116.2(5) . . ?
C16 Si1 C23' 107.0(3) . . ?
C20' Si1 C23' 80.3(5) . . ?
C17 Si1 C23' 130.7(3) . . ?
C16 Si1 C23 105.66(13) . . ?
C20 Si1 C23 122.83(19) . . ?
C17 Si1 C23 105.37(14) . . ?
C8 Si2 C29 107.8(3) . . ?
C8 Si2 C32 106.8(3) . . ?
C29 Si2 C32 117.08(13) . . ?
C29 Si2 C8' 103.5(7) . . ?
C32 Si2 C8' 111.2(8) . . ?
C8 Si2 C26 106.3(5) . . ?
C29 Si2 C26 110.01(13) . . ?
C32 Si2 C26 108.26(14) . . ?
C8' Si2 C26 106.2(16) . . ?
C2 C1 C14 120.7(2) . 7_666 ?
C2 C1 C15 119.60(19) . . ?
C14 C1 C15 119.7(2) 7_666 . ?
C1 C2 C3 121.4(2) . . ?
C1 C2 C14 119.77(18) . . ?
C3 C2 C14 118.8(2) . . ?
C4 C3 C2 122.1(2) . . ?
C4 C3 H3 118.9 . . ?
C2 C3 H3 118.9 . . ?
C3 C4 C5 121.6(2) . . ?
C3 C4 C12 119.25(19) . . ?
C5 C4 C12 119.1(2) . . ?
C6' C5 C4 119.2(2) . . ?
C6 C5 C4 119.2(2) . . ?
C6 C5 H5 120.4 . . ?
C4 C5 H5 120.4 . . ?
C5 C6 C10 121.03(18) . . ?
C5 C6 S7 124.15(19) . . ?
C10 C6 S7 114.81(15) . . ?
C6 S7 C8 89.61(13) . . ?
C9 C8 S7 110.0(3) . . ?
C9 C8 Si2 130.6(4) . . ?
S7 C8 Si2 118.8(2) . . ?
C8 C9 C10 120.4(4) . . ?
C8 C9 H9 119.8 . . ?
C10 C9 H9 119.8 . . ?
C11 C10 C6 120.9(2) . . ?
C11 C10 C9 133.8(3) . . ?
C6 C10 C9 105.2(2) . . ?
C5 C6' C10' 121.03(18) . . ?
C5 C6' C7' 139.0(4) . . ?
C10' C6' C7' 99.9(3) . . ?
C8' C7' C6' 122.7(6) . . ?
C8' C7' H7' 118.7 . . ?
C6' C7' H7' 118.7 . . ?
C7' C8' S9' 110.8(5) . . ?
C7' C8' Si2 141.8(8) . . ?
S9' C8' Si2 107.1(5) . . ?
C10' S9' C8' 86.3(2) . . ?
C11 C10' C6' 120.9(2) . . ?
C11 C10' S9' 118.9(2) . . ?
C6' C10' S9' 120.11(18) . . ?
C10' C11 C12 120.3(2) . . ?
C10 C11 C12 120.3(2) . . ?
C10 C11 H11 119.9 . . ?
C12 C11 H11 119.9 . . ?
C13 C12 C11 121.7(2) . . ?
C13 C12 C4 118.9(2) . . ?
C11 C12 C4 119.42(19) . . ?
C12 C13 C14 122.2(2) . . ?
C12 C13 H13 118.9 . . ?
C14 C13 H13 118.9 . . ?
C13 C14 C1 121.7(2) . 7_666 ?
C13 C14 C2 118.75(19) . . ?
C1 C14 C2 119.5(2) 7_666 . ?
C16 C15 C1 179.4(3) . . ?
C15 C16 Si1 176.4(2) . . ?
C18 C17 C19 108.5(3) . . ?
C18 C17 Si1 112.32(16) . . ?
C19 C17 Si1 112.6(2) . . ?
C18 C17 H17 107.7 . . ?
C19 C17 H17 107.7 . . ?
Si1 C17 H17 107.7 . . ?
C17 C18 H18A 109.5 . . ?
C17 C18 H18B 109.5 . . ?
H18A C18 H18B 109.5 . . ?
C17 C18 H18C 109.5 . . ?
H18A C18 H18C 109.5 . . ?
H18B C18 H18C 109.5 . . ?
C17 C19 H19A 109.5 . . ?
C17 C19 H19B 109.5 . . ?
H19A C19 H19B 109.5 . . ?
C17 C19 H19C 109.5 . . ?
H19A C19 H19C 109.5 . . ?
H19B C19 H19C 109.5 . . ?
C22 C20 C21 108.6(4) . . ?
C22 C20 Si1 114.3(4) . . ?
C21 C20 Si1 114.6(3) . . ?
C22 C20 H20 106.2 . . ?
C21 C20 H20 106.2 . . ?
Si1 C20 H20 106.2 . . ?
C20 C21 H21A 109.5 . . ?
C20 C21 H21B 109.5 . . ?
H21A C21 H21B 109.5 . . ?
C20 C21 H21C 109.5 . . ?
H21A C21 H21C 109.5 . . ?
H21B C21 H21C 109.5 . . ?
C20 C22 H22A 109.5 . . ?
C20 C22 H22B 109.5 . . ?
H22A C22 H22B 109.5 . . ?
C20 C22 H22C 109.5 . . ?
H22A C22 H22C 109.5 . . ?
H22B C22 H22C 109.5 . . ?
C21' C20' C22' 109.7(10) . . ?
C21' C20' Si1 106.5(8) . . ?
C22' C20' Si1 113.5(8) . . ?
C21' C20' H20' 109.0 . . ?
C22' C20' H20' 109.0 . . ?
Si1 C20' H20' 109.0 . . ?
C20' C21' H21D 109.5 . . ?
C20' C21' H21E 109.5 . . ?
H21D C21' H21E 109.5 . . ?
C20' C21' H21F 109.5 . . ?
H21D C21' H21F 109.5 . . ?
H21E C21' H21F 109.5 . . ?
C20' C22' H22D 109.5 . . ?
C20' C22' H22E 109.5 . . ?
H22D C22' H22E 109.5 . . ?
C20' C22' H22F 109.5 . . ?
H22D C22' H22F 109.5 . . ?
H22E C22' H22F 109.5 . . ?
C25 C23 C24 110.8(3) . . ?
C25 C23 Si1 110.6(2) . . ?
C24 C23 Si1 114.0(3) . . ?
C25 C23 H23 107.0 . . ?
C24 C23 H23 107.0 . . ?
Si1 C23 H23 107.0 . . ?
C23 C24 H24A 109.5 . . ?
C23 C24 H24B 109.5 . . ?
H24A C24 H24B 109.5 . . ?
C23 C24 H24C 109.5 . . ?
H24A C24 H24C 109.5 . . ?
H24B C24 H24C 109.5 . . ?
C23 C25 H25A 109.5 . . ?
C23 C25 H25B 109.5 . . ?
H25A C25 H25B 109.5 . . ?
C23 C25 H25C 109.5 . . ?
H25A C25 H25C 109.5 . . ?
H25B C25 H25C 109.5 . . ?
C25' C23' C24' 110.6(9) . . ?
C25' C23' Si1 111.5(8) . . ?
C24' C23' Si1 111.0(7) . . ?
C25' C23' H23' 107.9 . . ?
C24' C23' H23' 107.9 . . ?
Si1 C23' H23' 107.9 . . ?
C23' C24' H24D 109.5 . . ?
C23' C24' H24E 109.5 . . ?
H24D C24' H24E 109.5 . . ?
C23' C24' H24F 109.5 . . ?
H24D C24' H24F 109.5 . . ?
H24E C24' H24F 109.5 . . ?
C23' C25' H25D 109.5 . . ?
C23' C25' H25E 109.5 . . ?
H25D C25' H25E 109.5 . . ?
C23' C25' H25F 109.5 . . ?
H25D C25' H25F 109.5 . . ?
H25E C25' H25F 109.5 . . ?
C28 C26 C27 111.2(3) . . ?
C28 C26 Si2 112.0(2) . . ?
C27 C26 Si2 111.92(19) . . ?
C28 C26 H26 107.2 . . ?
C27 C26 H26 107.2 . . ?
Si2 C26 H26 107.2 . . ?
C26 C27 H27A 109.5 . . ?
C26 C27 H27B 109.5 . . ?
H27A C27 H27B 109.5 . . ?
C26 C27 H27C 109.5 . . ?
H27A C27 H27C 109.5 . . ?
H27B C27 H27C 109.5 . . ?
C26 C28 H28A 109.5 . . ?
C26 C28 H28B 109.5 . . ?
H28A C28 H28B 109.5 . . ?
C26 C28 H28C 109.5 . . ?
H28A C28 H28C 109.5 . . ?
H28B C28 H28C 109.5 . . ?
C30 C29 C31 110.8(2) . . ?
C30 C29 Si2 113.6(2) . . ?
C31 C29 Si2 113.95(18) . . ?
C30 C29 H29 105.9 . . ?
C31 C29 H29 105.9 . . ?
Si2 C29 H29 105.9 . . ?
C29 C30 H30A 109.5 . . ?
C29 C30 H30B 109.5 . . ?
H30A C30 H30B 109.5 . . ?
C29 C30 H30C 109.5 . . ?
H30A C30 H30C 109.5 . . ?
H30B C30 H30C 109.5 . . ?
C29 C31 H31A 109.5 . . ?
C29 C31 H31B 109.5 . . ?
H31A C31 H31B 109.5 . . ?
C29 C31 H31C 109.5 . . ?
H31A C31 H31C 109.5 . . ?
H31B C31 H31C 109.5 . . ?
C34 C32 C33 110.3(3) . . ?
C34 C32 Si2 114.9(2) . . ?
C33 C32 Si2 113.6(2) . . ?
C34 C32 H32 105.7 . . ?
C33 C32 H32 105.7 . . ?
Si2 C32 H32 105.7 . . ?
C32 C33 H33A 109.5 . . ?
C32 C33 H33B 109.5 . . ?
H33A C33 H33B 109.5 . . ?
C32 C33 H33C 109.5 . . ?
H33A C33 H33C 109.5 . . ?
H33B C33 H33C 109.5 . . ?
C32 C34 H34A 109.5 . . ?
C32 C34 H34B 109.5 . . ?
H34A C34 H34B 109.5 . . ?
C32 C34 H34C 109.5 . . ?
H34A C34 H34C 109.5 . . ?
H34B C34 H34C 109.5 . . ?

loop_
_geom_bond_atom_site_label_1
_geom_bond_atom_site_label_2
_geom_bond_distance
_geom_bond_site_symmetry_2
_geom_bond_publ_flag
Si1 C16 1.834(3) . ?
Si1 C20 1.872(4) . ?
Si1 C20' 1.878(7) . ?
Si1 C17 1.879(3) . ?
Si1 C23' 1.893(6) . ?
Si1 C23 1.909(3) . ?
Si2 C8 1.871(3) . ?
Si2 C29 1.884(3) . ?
Si2 C32 1.892(3) . ?
Si2 C8' 1.892(8) . ?
Si2 C26 1.898(3) . ?
C1 C2 1.413(3) . ?
C1 C14 1.418(3) 7_666 ?
C1 C15 1.428(3) . ?
C2 C3 1.414(3) . ?
C2 C14 1.440(3) . ?
C3 C4 1.382(3) . ?
C3 H3 0.9500 . ?
C4 C5 1.432(3) . ?
C4 C12 1.445(3) . ?
C5 C6' 1.384(3) . ?
C5 C6 1.384(3) . ?
C5 H5 0.9500 . ?
C6 C10 1.425(3) . ?
C6 S7 1.758(2) . ?
S7 C8 1.775(5) . ?
C8 C9 1.319(6) . ?
C9 C10 1.438(5) . ?
C9 H9 0.9500 . ?
C10 C11 1.362(3) . ?
C6' C10' 1.425(3) . ?
C6' C7' 1.454(6) . ?
C7' C8' 1.321(7) . ?
C7' H7' 0.9500 . ?
C8' S9' 1.781(7) . ?
S9' C10' 1.772(4) . ?
C10' C11 1.362(3) . ?
C11 C12 1.419(3) . ?
C11 H11 0.9500 . ?
C12 C13 1.397(3) . ?
C13 C14 1.401(3) . ?
C13 H13 0.9500 . ?
C15 C16 1.211(3) . ?
C17 C18 1.523(3) . ?
C17 C19 1.533(4) . ?
C17 H17 1.0000 . ?
C18 H18A 0.9800 . ?
C18 H18B 0.9800 . ?
C18 H18C 0.9800 . ?
C19 H19A 0.9800 . ?
C19 H19B 0.9800 . ?
C19 H19C 0.9800 . ?
C20 C22 1.542(6) . ?
C20 C21 1.555(6) . ?
C20 H20 1.0000 . ?
C21 H21A 0.9800 . ?
C21 H21B 0.9800 . ?
C21 H21C 0.9800 . ?
C22 H22A 0.9800 . ?
C22 H22B 0.9800 . ?
C22 H22C 0.9800 . ?
C20' C21' 1.527(10) . ?
C20' C22' 1.546(9) . ?
C20' H20' 1.0000 . ?
C21' H21D 0.9800 . ?
C21' H21E 0.9800 . ?
C21' H21F 0.9800 . ?
C22' H22D 0.9800 . ?
C22' H22E 0.9800 . ?
C22' H22F 0.9800 . ?
C23 C25 1.531(5) . ?
C23 C24 1.531(5) . ?
C23 H23 1.0000 . ?
C24 H24A 0.9800 . ?
C24 H24B 0.9800 . ?
C24 H24C 0.9800 . ?
C25 H25A 0.9800 . ?
C25 H25B 0.9800 . ?
C25 H25C 0.9800 . ?
C23' C25' 1.522(9) . ?
C23' C24' 1.534(10) . ?
C23' H23' 1.0000 . ?
C24' H24D 0.9800 . ?
C24' H24E 0.9800 . ?
C24' H24F 0.9800 . ?
C25' H25D 0.9800 . ?
C25' H25E 0.9800 . ?
C25' H25F 0.9800 . ?
C26 C28 1.525(4) . ?
C26 C27 1.541(4) . ?
C26 H26 1.0000 . ?
C27 H27A 0.9800 . ?
C27 H27B 0.9800 . ?
C27 H27C 0.9800 . ?
C28 H28A 0.9800 . ?
C28 H28B 0.9800 . ?
C28 H28C 0.9800 . ?
C29 C30 1.543(3) . ?
C29 C31 1.550(4) . ?
C29 H29 1.0000 . ?
C30 H30A 0.9800 . ?
C30 H30B 0.9800 . ?
C30 H30C 0.9800 . ?
C31 H31A 0.9800 . ?
C31 H31B 0.9800 . ?
C31 H31C 0.9800 . ?
C32 C34 1.533(4) . ?
C32 C33 1.535(4) . ?
C32 H32 1.0000 . ?
C33 H33A 0.9800 . ?
C33 H33B 0.9800 . ?
C33 H33C 0.9800 . ?
C34 H34A 0.9800 . ?
C34 H34B 0.9800 . ?
C34 H34C 0.9800 . ?

loop_
_geom_torsion_atom_site_label_1
_geom_torsion_atom_site_label_2
_geom_torsion_atom_site_label_3
_geom_torsion_atom_site_label_4
_geom_torsion
_geom_torsion_site_symmetry_1
_geom_torsion_site_symmetry_2
_geom_torsion_site_symmetry_3
_geom_torsion_site_symmetry_4
_geom_torsion_publ_flag
C14 C1 C2 C3 -179.3(2) 7_666 . . . ?
C15 C1 C2 C3 0.6(3) . . . . ?
C14 C1 C2 C14 1.2(4) 7_666 . . . ?
C15 C1 C2 C14 -178.9(2) . . . . ?
C1 C2 C3 C4 -178.8(2) . . . . ?
C14 C2 C3 C4 0.7(3) . . . . ?
C2 C3 C4 C5 -179.0(2) . . . . ?
C2 C3 C4 C12 1.1(3) . . . . ?
C3 C4 C5 C6' -179.0(2) . . . . ?
C12 C4 C5 C6' 0.9(3) . . . . ?
C3 C4 C5 C6 -179.0(2) . . . . ?
C12 C4 C5 C6 0.9(3) . . . . ?
C4 C5 C6 C10 0.1(4) . . . . ?
C4 C5 C6 S7 178.84(18) . . . . ?
C5 C6 S7 C8 -178.8(5) . . . . ?
C10 C6 S7 C8 0.0(5) . . . . ?
C6 S7 C8 C9 0.7(10) . . . . ?
C6 S7 C8 Si2 172.5(8) . . . . ?
C29 Si2 C8 C9 -161.0(13) . . . . ?
C32 Si2 C8 C9 -34.4(15) . . . . ?
C26 Si2 C8 C9 81.1(14) . . . . ?
C29 Si2 C8 S7 29.2(10) . . . . ?
C32 Si2 C8 S7 155.8(7) . . . . ?
C26 Si2 C8 S7 -88.7(8) . . . . ?
S7 C8 C9 C10 -1.3(14) . . . . ?
Si2 C8 C9 C10 -171.9(8) . . . . ?
C5 C6 C10 C11 -0.2(4) . . . . ?
S7 C6 C10 C11 -179.02(19) . . . . ?
C5 C6 C10 C9 178.2(3) . . . . ?
S7 C6 C10 C9 -0.6(3) . . . . ?
C8 C9 C10 C11 179.4(9) . . . . ?
C8 C9 C10 C6 1.3(10) . . . . ?
C4 C5 C6' C10' 0.1(4) . . . . ?
C4 C5 C6' C7' 179.8(9) . . . . ?
C5 C6' C7' C8' -177(3) . . . . ?
C10' C6' C7' C8' 2(3) . . . . ?
C6' C7' C8' S9' -4(5) . . . . ?
C6' C7' C8' Si2 169(4) . . . . ?
C29 Si2 C8' C7' 30(6) . . . . ?
C32 Si2 C8' C7' 157(5) . . . . ?
C26 Si2 C8' C7' -86(6) . . . . ?
C29 Si2 C8' S9' -156(2) . . . . ?
C32 Si2 C8' S9' -30(3) . . . . ?
C26 Si2 C8' S9' 88(2) . . . . ?
C7' C8' S9' C10' 3(3) . . . . ?
Si2 C8' S9' C10' -173(2) . . . . ?
C5 C6' C10' C11 -0.2(4) . . . . ?
C7' C6' C10' C11 -180.0(6) . . . . ?
C5 C6' C10' S9' -180.0(3) . . . . ?
C7' C6' C10' S9' 0.3(7) . . . . ?
C8' S9' C10' C11 178.4(17) . . . . ?
C8' S9' C10' C6' -1.8(18) . . . . ?
C6' C10' C11 C12 -0.8(4) . . . . ?
S9' C10' C11 C12 178.9(2) . . . . ?
C6 C10 C11 C12 -0.8(4) . . . . ?
C9 C10 C11 C12 -178.7(4) . . . . ?
C10' C11 C12 C13 -178.4(2) . . . . ?
C10 C11 C12 C13 -178.4(2) . . . . ?
C10' C11 C12 C4 1.9(3) . . . . ?
C10 C11 C12 C4 1.9(3) . . . . ?
C3 C4 C12 C13 -1.8(3) . . . . ?
C5 C4 C12 C13 178.4(2) . . . . ?
C3 C4 C12 C11 178.0(2) . . . . ?
C5 C4 C12 C11 -1.9(3) . . . . ?
C11 C12 C13 C14 -179.1(2) . . . . ?
C4 C12 C13 C14 0.6(3) . . . . ?
C12 C13 C14 C1 -179.9(2) . . . 7_666 ?
C12 C13 C14 C2 1.2(3) . . . . ?
C1 C2 C14 C13 177.7(2) . . . . ?
C3 C2 C14 C13 -1.8(3) . . . . ?
C1 C2 C14 C1 -1.2(4) . . . 7_666 ?
C3 C2 C14 C1 179.3(2) . . . 7_666 ?
C16 Si1 C17 C18 53.5(2) . . . . ?
C20 Si1 C17 C18 -59.2(3) . . . . ?
C20' Si1 C17 C18 -74.9(4) . . . . ?
C23' Si1 C17 C18 -175.0(4) . . . . ?
C23 Si1 C17 C18 165.6(2) . . . . ?
C16 Si1 C17 C19 -69.3(2) . . . . ?
C20 Si1 C17 C19 177.9(2) . . . . ?
C20' Si1 C17 C19 162.2(4) . . . . ?
C23' Si1 C17 C19 62.2(5) . . . . ?
C23 Si1 C17 C19 42.7(3) . . . . ?
C16 Si1 C20 C22 -158.4(3) . . . . ?
C17 Si1 C20 C22 -43.9(4) . . . . ?
C23 Si1 C20 C22 82.2(4) . . . . ?
C16 Si1 C20 C21 -32.1(4) . . . . ?
C17 Si1 C20 C21 82.5(4) . . . . ?
C23 Si1 C20 C21 -151.5(3) . . . . ?
C16 Si1 C20' C21' -68.6(9) . . . . ?
C17 Si1 C20' C21' 56.2(9) . . . . ?
C23' Si1 C20' C21' -173.0(9) . . . . ?
C16 Si1 C20' C22' 170.6(9) . . . . ?
C17 Si1 C20' C22' -64.6(11) . . . . ?
C23' Si1 C20' C22' 66.2(10) . . . . ?
C16 Si1 C23' C25' 174.4(9) . . . . ?
C20' Si1 C23' C25' -73.3(10) . . . . ?
C17 Si1 C23' C25' 43.(1) . . . . ?
C16 Si1 C23' C24' 50.6(8) . . . . ?
C20' Si1 C23' C24' 163.0(9) . . . . ?
C17 Si1 C23' C24' -80.8(8) . . . . ?
C8 Si2 C26 C28 65.7(2) . . . . ?
C29 Si2 C26 C28 -50.7(2) . . . . ?
C32 Si2 C26 C28 -179.82(18) . . . . ?
C8' Si2 C26 C28 60.7(3) . . . . ?
C8 Si2 C26 C27 -59.9(3) . . . . ?
C29 Si2 C26 C27 -176.3(2) . . . . ?
C32 Si2 C26 C27 54.6(2) . . . . ?
C8' Si2 C26 C27 -64.9(4) . . . . ?
C8 Si2 C29 C30 -168.7(5) . . . . ?
C32 Si2 C29 C30 70.9(2) . . . . ?
C8' Si2 C29 C30 -166.4(15) . . . . ?
C26 Si2 C29 C30 -53.2(2) . . . . ?
C8 Si2 C29 C31 63.1(5) . . . . ?
C32 Si2 C29 C31 -57.3(3) . . . . ?
C8' Si2 C29 C31 65.4(15) . . . . ?
C26 Si2 C29 C31 178.6(2) . . . . ?
C8 Si2 C32 C34 -60.2(5) . . . . ?
C29 Si2 C32 C34 60.6(2) . . . . ?
C8' Si2 C32 C34 -58.0(15) . . . . ?
C26 Si2 C32 C34 -174.4(2) . . . . ?
C8 Si2 C32 C33 171.5(5) . . . . ?
C29 Si2 C32 C33 -67.7(3) . . . . ?
C8' Si2 C32 C33 173.6(15) . . . . ?
C26 Si2 C32 C33 57.3(3) . . . . ?
